data_4101698
loop_
_publ_author_name
'Kaufhold, Oliver'
'Stasch, Andreas'
'Pape, Tania'
'Hepp, Alexander'
'Edwards, Peter G.'
'Newman, Paul D.'
'Hahn, F. Ekkehardt'

_publ_section_title
;
 Metal template controlled formation of [11]ane-P2C(NHC) macrocycles.
;
_journal_issue 1
_journal_name_full 'Journal of the American Chemical Society'
_journal_page_first 306
_journal_page_last 317
_journal_paper_doi 10.1021/ja807333f
_journal_volume 131
_journal_year 2009
_chemical_formula_sum 'C34 H20 F4 N0 O4 P2 W'
_chemical_formula_weight 814.29
_chemical_name_systematic
; 
 ? 
;
_space_group_IT_number 62
_symmetry_cell_setting orthorhombic
_symmetry_space_group_name_Hall '-P 2ac 2n'
_symmetry_space_group_name_H-M 'P n m a'
_atom_sites_solution_hydrogens geom
_atom_sites_solution_primary direct
_atom_sites_solution_secondary difmap
_audit_creation_method SHELXL-97
_cell_angle_alpha 90.00
_cell_angle_beta 90.00
_cell_angle_gamma 90.00
_cell_formula_units_Z 4
_cell_length_a 16.893(3)
_cell_length_b 21.358(4)
_cell_length_c 8.0731(16)
_cell_measurement_temperature 150(2)
_cell_volume 2912.8(9)
_computing_structure_refinement 'SHELXL-97 (Sheldrick, 1997)'
_computing_structure_solution 'SHELXS-97 (Sheldrick, 1990)'
_diffrn_ambient_temperature 150(2)
_diffrn_measured_fraction_theta_full 0.996
_diffrn_measured_fraction_theta_max 0.996
_diffrn_measurement_device_type 'Nonius Kappa CCD'
_diffrn_radiation_monochromator graphite
_diffrn_radiation_source 'fine-focus sealed tube'
_diffrn_radiation_type MoK\a
_diffrn_radiation_wavelength 0.71073
_diffrn_reflns_av_R_equivalents 0.0212
_diffrn_reflns_av_sigmaI/netI 0.0296
_diffrn_reflns_limit_h_max 21
_diffrn_reflns_limit_h_min -21
_diffrn_reflns_limit_k_max 26
_diffrn_reflns_limit_k_min -26
_diffrn_reflns_limit_l_max 10
_diffrn_reflns_limit_l_min -10
_diffrn_reflns_number 5715
_diffrn_reflns_theta_full 26.50
_diffrn_reflns_theta_max 26.50
_diffrn_reflns_theta_min 2.95
_exptl_absorpt_coefficient_mu 4.142
_exptl_absorpt_correction_T_max 0.541
_exptl_absorpt_correction_T_min 0.417
_exptl_absorpt_correction_type multi-scan
_exptl_absorpt_process_details 'Sortav (Blessing, 1995)'
_exptl_crystal_colour colourless
_exptl_crystal_density_diffrn 1.857
_exptl_crystal_density_method 'not measured'
_exptl_crystal_description block
_exptl_crystal_F_000 1584
_exptl_crystal_size_max 0.25
_exptl_crystal_size_mid 0.20
_exptl_crystal_size_min 0.15
_refine_diff_density_max 0.540
_refine_diff_density_min -0.882
_refine_diff_density_rms 0.091
_refine_ls_extinction_method none
_refine_ls_goodness_of_fit_ref 1.027
_refine_ls_hydrogen_treatment constr
_refine_ls_matrix_type full
_refine_ls_number_parameters 221
_refine_ls_number_reflns 3099
_refine_ls_number_restraints 2
_refine_ls_restrained_S_all 1.040
_refine_ls_R_factor_all 0.0247
_refine_ls_R_factor_gt 0.0208
_refine_ls_shift/su_max 0.002
_refine_ls_shift/su_mean 0.000
_refine_ls_structure_factor_coef Fsqd
_refine_ls_weighting_details 'calc w=1/[\s^2^(Fo^2^)+(0.0103P)^2^+5.7053P] where P=(Fo^2^+2Fc^2^)/3'
_refine_ls_weighting_scheme calc
_refine_ls_wR_factor_gt 0.0450
_refine_ls_wR_factor_ref 0.0463
_reflns_number_gt 2830
_reflns_number_total 3099
_reflns_threshold_expression >2sigma(I)
_cod_data_source_file ja807333f_si_001.cif
_cod_data_source_block asPGE12
_cod_depositor_comments
;
The following automatic conversions were performed:

'_exptl_absorpt_correction_type' value 'multi scan' changed to
'multi-scan' according to the built-in table from CIF Core dictionary
named 'cif_core.dic' version 2.4.1 from 2010-06-29.

Automatic conversion script
Id: cif_fix_values 1673 2011-04-08 12:14:43Z adriana 
;
_cod_original_cell_volume 2912.9(10)
_cod_original_sg_symbol_H-M Pnma
_cod_database_code 4101698

loop_
_symmetry_equiv_pos_as_xyz
'x, y, z'
'-x+1/2, -y, z+1/2'
'x+1/2, -y+1/2, -z+1/2'
'-x, y+1/2, -z'
'-x, -y, -z'
'x-1/2, y, -z-1/2'
'-x-1/2, y-1/2, z-1/2'
'x, -y-1/2, z'

loop_
_atom_site_label
_atom_site_type_symbol
_atom_site_fract_x
_atom_site_fract_y
_atom_site_fract_z
_atom_site_U_iso_or_equiv
_atom_site_adp_type
_atom_site_occupancy
_atom_site_symmetry_multiplicity
_atom_site_calc_flag
_atom_site_refinement_flags
_atom_site_disorder_assembly
_atom_site_disorder_group
W1 W 0.683859(9) 0.2500 0.198792(19) 0.01237(6) Uani 1 2 d S . .
P1 P 0.58809(4) 0.32450(3) 0.32679(9) 0.01377(15) Uani 1 1 d . . .
F1 F 0.62867(10) 0.41049(8) 0.0486(2) 0.0300(4) Uani 1 1 d . . .
O1 O 0.80720(18) 0.2500 0.4949(4) 0.0320(8) Uani 1 2 d S . .
C1 C 0.7596(2) 0.2500 0.3951(5) 0.0184(9) Uani 1 2 d S . .
F2 F 0.68229(15) 0.32053(11) 0.6395(3) 0.0292(8) Uani 0.738(5) 1 d PD A 1
O2 O 0.78774(12) 0.35682(10) 0.0437(3) 0.0296(5) Uani 1 1 d . . .
C2 C 0.74992(15) 0.31763(13) 0.0997(4) 0.0171(6) Uani 1 1 d . . .
O3 O 0.5825(2) 0.2500 -0.1325(4) 0.0420(9) Uani 1 2 d S . .
C3 C 0.6168(3) 0.2500 -0.0129(5) 0.0216(9) Uani 1 2 d S . .
C4 C 0.52127(15) 0.28308(12) 0.4675(3) 0.0141(5) Uani 1 1 d . . .
C5 C 0.47097(16) 0.31471(13) 0.5752(4) 0.0184(6) Uani 1 1 d . . .
H5 H 0.4712 0.3592 0.5771 0.022 Uiso 1 1 calc R . .
C6 C 0.42060(17) 0.28235(14) 0.6796(4) 0.0204(6) Uani 1 1 d . . .
H6 H 0.3860 0.3046 0.7513 0.025 Uiso 1 1 calc R . .
C7 C 0.52021(17) 0.36271(13) 0.1811(3) 0.0161(6) Uani 1 1 d . . .
C8 C 0.54939(17) 0.39942(13) 0.0532(4) 0.0189(6) Uani 1 1 d . . .
C9 C 0.50320(19) 0.42728(14) -0.0670(4) 0.0249(7) Uani 1 1 d . . .
H9 H 0.5263 0.4510 -0.1539 0.030 Uiso 1 1 calc R . .
C10 C 0.42176(19) 0.41938(14) -0.0565(4) 0.0258(7) Uani 1 1 d . . .
H10 H 0.3882 0.4389 -0.1355 0.031 Uiso 1 1 calc R . .
C11 C 0.38957(18) 0.38363(14) 0.0669(4) 0.0259(7) Uani 1 1 d . . .
H11 H 0.3338 0.3785 0.0729 0.031 Uiso 1 1 calc R . .
C12 C 0.43799(16) 0.35458(14) 0.1842(4) 0.0204(6) Uani 1 1 d . . .
H12 H 0.4148 0.3289 0.2672 0.025 Uiso 1 1 calc R . .
C13 C 0.62252(16) 0.38989(13) 0.4563(4) 0.0169(6) Uani 1 1 d . A .
C14 C 0.66985(18) 0.37804(15) 0.5922(4) 0.0246(7) Uani 1 1 d D . .
C15 C 0.70291(19) 0.42450(18) 0.6900(4) 0.0325(8) Uani 1 1 d . A .
H15 H 0.7353 0.4142 0.7822 0.039 Uiso 1 1 calc R . .
C16 C 0.6875(2) 0.48634(18) 0.6500(5) 0.0407(10) Uani 1 1 d . . .
H16 H 0.7108 0.5191 0.7129 0.049 Uiso 1 1 calc R A .
C17 C 0.6385(2) 0.50033(16) 0.5193(5) 0.0439(10) Uani 1 1 d . A .
H17 H 0.6266 0.5428 0.4943 0.053 Uiso 1 1 calc R . .
C18 C 0.6064(2) 0.45311(14) 0.4246(5) 0.0317(8) Uani 1 1 d D . .
F2A F 0.5565(5) 0.4736(3) 0.3363(9) 0.036(2) Uani 0.262(5) 1 d PD A 2

loop_
_atom_site_aniso_label
_atom_site_aniso_U_11
_atom_site_aniso_U_22
_atom_site_aniso_U_33
_atom_site_aniso_U_23
_atom_site_aniso_U_13
_atom_site_aniso_U_12
W1 0.01211(8) 0.01064(9) 0.01436(9) 0.000 -0.00019(6) 0.000
P1 0.0153(3) 0.0104(3) 0.0156(4) 0.0007(3) 0.0009(3) 0.0004(3)
F1 0.0205(9) 0.0335(10) 0.0360(11) 0.0172(9) 0.0059(8) 0.0017(8)
O1 0.0306(18) 0.0322(18) 0.0333(19) 0.000 -0.0150(16) 0.000
C1 0.021(2) 0.0112(19) 0.023(2) 0.000 0.0003(19) 0.000
F2 0.0447(16) 0.0206(14) 0.0221(14) 0.0008(10) -0.0094(11) 0.0047(11)
O2 0.0213(11) 0.0232(12) 0.0442(15) 0.0103(11) 0.0028(10) -0.0037(9)
C2 0.0136(13) 0.0161(14) 0.0218(15) 0.0016(12) -0.0023(12) 0.0032(11)
O3 0.045(2) 0.058(2) 0.0231(18) 0.000 -0.0133(17) 0.000
C3 0.025(2) 0.023(2) 0.017(2) 0.000 0.0005(19) 0.000
C4 0.0150(13) 0.0141(13) 0.0133(13) 0.0000(11) -0.0033(11) 0.0010(11)
C5 0.0204(14) 0.0155(14) 0.0193(15) 0.0000(11) -0.0002(12) 0.0048(11)
C6 0.0196(14) 0.0236(15) 0.0181(15) -0.0028(12) 0.0043(12) 0.0052(12)
C7 0.0212(14) 0.0119(14) 0.0152(14) -0.0021(11) 0.0010(11) 0.0028(11)
C8 0.0170(13) 0.0152(14) 0.0243(16) 0.0013(12) 0.0019(12) 0.0036(12)
C9 0.0361(17) 0.0170(15) 0.0216(16) 0.0039(12) -0.0004(14) 0.0033(13)
C10 0.0303(16) 0.0203(16) 0.0268(17) 0.0010(13) -0.0117(14) 0.0036(13)
C11 0.0189(14) 0.0254(17) 0.0333(18) -0.0013(14) -0.0053(14) -0.0002(13)
C12 0.0210(15) 0.0179(15) 0.0224(15) 0.0011(12) -0.0013(12) 0.0012(12)
C13 0.0174(13) 0.0140(14) 0.0193(15) -0.0031(11) 0.0029(12) -0.0021(11)
C14 0.0259(16) 0.0266(17) 0.0213(16) 0.0014(13) 0.0033(13) -0.0021(13)
C15 0.0249(16) 0.053(2) 0.0196(17) -0.0056(16) 0.0011(13) -0.0094(16)
C16 0.043(2) 0.035(2) 0.045(2) -0.0229(18) 0.0085(18) -0.0173(17)
C17 0.049(2) 0.0170(17) 0.065(3) -0.0100(18) -0.001(2) -0.0056(16)
C18 0.0330(17) 0.0140(16) 0.048(2) -0.0019(15) -0.0019(17) -0.0014(13)
F2A 0.064(6) 0.012(4) 0.032(4) 0.000(3) -0.027(4) 0.001(3)

loop_
_atom_type_symbol
_atom_type_description
_atom_type_scat_dispersion_real
_atom_type_scat_dispersion_imag
_atom_type_scat_source
C C 0.0033 0.0016 'International Tables Vol C Tables 4.2.6.8 and 6.1.1.4'
H H 0.0000 0.0000 'International Tables Vol C Tables 4.2.6.8 and 6.1.1.4'
N N 0.0061 0.0033 'International Tables Vol C Tables 4.2.6.8 and 6.1.1.4'
O O 0.0106 0.0060 'International Tables Vol C Tables 4.2.6.8 and 6.1.1.4'
F F 0.0171 0.0103 'International Tables Vol C Tables 4.2.6.8 and 6.1.1.4'
P P 0.1023 0.0942 'International Tables Vol C Tables 4.2.6.8 and 6.1.1.4'
W W -0.8490 6.8722 'International Tables Vol C Tables 4.2.6.8 and 6.1.1.4'

loop_
_geom_angle_atom_site_label_1
_geom_angle_atom_site_label_2
_geom_angle_atom_site_label_3
_geom_angle
_geom_angle_site_symmetry_1
_geom_angle_site_symmetry_3
_geom_angle_publ_flag
C2 W1 C2 92.90(16) . 8_565 ?
C2 W1 C1 87.75(11) . . ?
C2 W1 C1 87.75(11) 8_565 . ?
C2 W1 C3 88.55(12) . . ?
C2 W1 C3 88.55(12) 8_565 . ?
C1 W1 C3 174.62(16) . . ?
C2 W1 P1 93.85(8) . . ?
C2 W1 P1 172.85(8) 8_565 . ?
C1 W1 P1 94.88(9) . . ?
C3 W1 P1 89.26(9) . . ?
C2 W1 P1 172.85(8) . 8_565 ?
C2 W1 P1 93.85(8) 8_565 8_565 ?
C1 W1 P1 94.88(9) . 8_565 ?
C3 W1 P1 89.26(9) . 8_565 ?
P1 W1 P1 79.31(4) . 8_565 ?
C4 P1 C7 103.16(12) . . ?
C4 P1 C13 102.07(12) . . ?
C7 P1 C13 102.98(13) . . ?
C4 P1 W1 110.43(9) . . ?
C7 P1 W1 115.07(9) . . ?
C13 P1 W1 121.00(9) . . ?
O1 C1 W1 174.0(4) . . ?
O2 C2 W1 179.5(3) . . ?
O3 C3 W1 177.5(4) . . ?
C5 C4 C4 119.06(16) . 8_565 ?
C5 C4 P1 122.0(2) . . ?
C4 C4 P1 118.91(8) 8_565 . ?
C6 C5 C4 120.9(3) . . ?
C6 C6 C5 119.99(17) 8_565 . ?
C8 C7 C12 115.9(3) . . ?
C8 C7 P1 120.4(2) . . ?
C12 C7 P1 123.6(2) . . ?
F1 C8 C9 117.6(3) . . ?
F1 C8 C7 117.9(2) . . ?
C9 C8 C7 124.5(3) . . ?
C8 C9 C10 117.7(3) . . ?
C11 C10 C9 120.4(3) . . ?
C10 C11 C12 120.6(3) . . ?
C11 C12 C7 120.9(3) . . ?
C14 C13 C18 115.7(3) . . ?
C14 C13 P1 119.7(2) . . ?
C18 C13 P1 124.5(2) . . ?
F2 C14 C13 119.9(3) . . ?
F2 C14 C15 116.3(3) . . ?
C13 C14 C15 123.7(3) . . ?
C16 C15 C14 118.3(3) . . ?
C17 C16 C15 120.0(3) . . ?
C16 C17 C18 120.3(3) . . ?
F2A C18 C17 110.0(4) . . ?
F2A C18 C13 127.1(4) . . ?
C17 C18 C13 121.9(3) . . ?

loop_
_geom_bond_atom_site_label_1
_geom_bond_atom_site_label_2
_geom_bond_distance
_geom_bond_site_symmetry_2
_geom_bond_publ_flag
W1 C2 1.993(3) . ?
W1 C2 1.993(3) 8_565 ?
W1 C1 2.037(4) . ?
W1 C3 2.050(4) . ?
W1 P1 2.4934(8) . ?
W1 P1 2.4934(8) 8_565 ?
P1 C4 1.830(3) . ?
P1 C7 1.834(3) . ?
P1 C13 1.839(3) . ?
F1 C8 1.360(3) . ?
O1 C1 1.138(5) . ?
F2 C14 1.303(4) . ?
O2 C2 1.146(3) . ?
O3 C3 1.127(5) . ?
C4 C5 1.391(4) . ?
C4 C4 1.413(5) 8_565 ?
C5 C6 1.383(4) . ?
C6 C6 1.382(6) 8_565 ?
C7 C8 1.387(4) . ?
C7 C12 1.400(4) . ?
C8 C9 1.380(4) . ?
C9 C10 1.389(4) . ?
C10 C11 1.368(4) . ?
C11 C12 1.397(4) . ?
C13 C14 1.381(4) . ?
C13 C18 1.401(4) . ?
C14 C15 1.386(5) . ?
C15 C16 1.384(5) . ?
C16 C17 1.374(5) . ?
C17 C18 1.377(5) . ?
C18 F2A 1.188(7) . ?
